data_8000544
loop_
_publ_author_name
'Zhou, Yang'
'Zhang, Xingyu'
'Xiong, Zheyao'
'Long, Xifa'
'Li, Yanqiang'
'Chen, Yangxin'
'Chen, Xin'
'Zhao, Sangen'
'Lin, Zheshuai'
'Luo, Junhua'

_publ_section_title
;
 Non-\p-Conjugated Deep-Ultraviolet Nonlinear Optical Crystal
 K<sub>2</sub>Zn<sub>3</sub>(SO<sub>4</sub>)(HSO<sub>4</sub>)<sub>2</sub>F<sub>4</sub>.
;
_journal_issue 34
_journal_name_full 'The journal of physical chemistry letters'
_journal_page_first 8280
_journal_page_last 8284
_journal_paper_doi 10.1021/acs.jpclett.1c01533
_journal_volume 12
_journal_year 2021
_chemical_formula_sum 'F4 H2 K2 O12 S3 Zn3'
_chemical_formula_weight 640.510
_space_group_IT_number 36
_space_group_name_Hall 'C 2c -2'
_space_group_name_H-M_alt 'C m c 21'
_symmetry_Int_Tables_number 36
_symmetry_space_group_name_Hall 'C 2c -2'
_symmetry_space_group_name_H-M 'C m c 21'
_audit_creation_date 2020-11-02
_audit_creation_method 'Olex2 1.2 (compiled 2018.05.29 svn.r3508 for OlexSys, GUI svn.r5506) '
_audit_update_record 2020-11-02
_cell_angle_alpha 90.000
_cell_angle_beta 90.000
_cell_angle_gamma 90.000
_cell_formula_units_Z 4
_cell_length_a 17.7247(10)
_cell_length_b 7.6650(4)
_cell_length_c 9.7505(5)
_cell_volume 1324.70(12)
_refine_ls_R_factor_all 0.036
_cod_data_source_file jz1c01533_si_002.cif
_cod_data_source_block 15
_cod_original_cell_volume 1324.7(1)
_cod_original_sg_symbol_Hall C_2c_-2
_cod_database_code 8000544

loop_
_symmetry_equiv_pos_site_id
_symmetry_equiv_pos_as_xyz
1 x,y,z
2 -x,-y,1/2+z
3 -x,y,z
4 x,-y,1/2+z
5 1/2+x,1/2+y,z
6 1/2-x,1/2-y,1/2+z
7 1/2-x,1/2+y,z
8 1/2+x,1/2-y,1/2+z

loop_
_atom_site_aniso_label
_atom_site_aniso_U_11
_atom_site_aniso_U_22
_atom_site_aniso_U_33
_atom_site_aniso_U_12
_atom_site_aniso_U_13
_atom_site_aniso_U_23
Zn1 0.0127(5) 0.0092(5) 0.0126(6) 0.00000 0.00000 -0.0001(4)
Zn2 0.0124(4) 0.0132(4) 0.0123(4) -0.0016(3) -0.0002(3) -0.0016(4)
S1 0.0114(11) 0.0098(10) 0.0100(11) 0.00000 0.00000 -0.0017(9)
S2 0.0098(7) 0.0105(7) 0.0106(8) -0.0010(6) -0.0002(6) 0.0003(6)
K1 0.0265(9) 0.0235(9) 0.0283(10) 0.0007(6) 0.0068(8) 0.0009(7)
F1 0.017(3) 0.019(3) 0.016(3) 0.00000 0.00000 0.005(3)
F2 0.025(4) 0.020(3) 0.020(3) 0.00000 0.00000 -0.005(3)
O5 0.021(3) 0.026(3) 0.013(3) 0.000(2) 0.001(2) 0.008(2)
O4 0.014(2) 0.013(2) 0.024(3) 0.0036(17) 0.001(2) -0.003(2)
O1 0.021(3) 0.026(3) 0.027(3) -0.012(2) 0.011(3) -0.015(3)
O3 0.018(4) 0.015(3) 0.013(4) 0.00000 0.00000 -0.006(3)
F3 0.042(3) 0.031(3) 0.034(3) -0.003(3) 0.000(3) 0.007(3)
O2 0.056(6) 0.019(4) 0.008(4) 0.00000 0.00000 0.005(3)
O6 0.027(3) 0.020(3) 0.021(3) 0.006(2) -0.010(3) -0.012(2)
O7 0.015(2) 0.025(3) 0.031(3) -0.009(2) 0.003(2) 0.005(2)

loop_
_atom_site_label
_atom_site_type_symbol
_atom_site_fract_x
_atom_site_fract_y
_atom_site_fract_z
_atom_site_occupancy
_atom_site_symmetry_multiplicity
_atom_site_Wyckoff_symbol
_atom_site_attached_hydrogens
_atom_site_calc_flag
_atom_site_thermal_displace_type
_atom_site_U_iso_or_equiv
Zn1 Zn 0.5000 0.2008(2) 0.3394(1) 1.000 4 a ? d Uani 0.0115(3)
Zn2 Zn 0.5876(0) 0.5214(1) 0.5603(1) 1.000 8 b ? d Uani 0.0126(2)
S1 S 0.5000 -0.1773(3) 0.1629(3) 1.000 4 a ? d Uani 0.0104(5)
S2 S 0.6755(1) 0.6916(2) 0.8268(2) 1.000 8 b ? d Uani 0.0103(3)
K1 K 0.8088(1) 0.5381(2) 0.6013(2) 1.000 8 b ? d Uani 0.0261(4)
F1 F 0.5000 0.3398(9) 0.1554(7) 1.000 4 a ? d Uani 0.0173(13)
F2 F 0.5000 0.4480(9) 0.4303(8) 1.000 4 a ? d Uani 0.0216(14)
O5 O 0.6770(3) 0.6031(9) 0.9613(6) 1.000 8 b ? d Uani 0.0199(12)
O4 O 0.6167(3) 0.8292(7) 0.8292(7) 1.000 8 b ? d Uani 0.0170(11)
O1 O 0.4322(3) -0.2861(8) 0.1685(7) 1.000 8 b ? d Uani 0.0246(14)
O3 O 0.5000 -0.065(1) 0.2870(8) 1.000 4 a ? d Uani 0.0150(15)
F3 F 0.6188(4) 0.7555(9) 0.4592(7) 1.000 8 b ? d Uani 0.0358(13)
O2 O 0.5000 -0.0722(12) 0.0375(8) 1.000 4 a ? d Uani 0.028(2)
O6 O 0.6598(4) 0.5649(8) 0.7189(6) 1.000 8 b ? d Uani 0.0227(13)
O7 O 0.7485(3) 0.7720(8) 0.8023(7) 1.000 8 b ? d Uani 0.0233(13)
H1 H 0.786(8) 0.80(6) 0.86(3) 1.000 8 b ? d Uiso 0.5(3)

loop_
_atom_type_symbol
_atom_type_oxidation_number
_atom_type_radius_bond
Zn ? 1.200
S ? 1.200
K ? 1.200
F ? 1.200
O ? 1.200
H ? 1.200

loop_
_geom_angle_atom_site_label_1
_geom_angle_atom_site_label_2
_geom_angle_atom_site_label_3
_geom_angle_site_symmetry_1
_geom_angle_site_symmetry_2
_geom_angle_site_symmetry_3
_geom_angle
_geom_angle_publ_flag
F1 Zn1 F2 . . . 84.4(3) no
F1 Zn1 O3 . . . 106.6(3) no
F1 Zn1 O2 . . 2_655 176.3(3) no
F2 Zn1 O3 . . . 169.0(3) no
F2 Zn1 O2 . . 2_655 92.0(3) no
O4 Zn1 F1 2_664 . . 90.89(18) no
O4 Zn1 F1 4_564 . . 90.89(18) no
O4 Zn1 F2 4_564 . . 96.91(16) no
O4 Zn1 F2 2_664 . . 96.91(16) no
O4 Zn1 O4 2_664 . 4_564 166.2(3) no
O4 Zn1 O3 4_564 . . 83.17(15) no
O4 Zn1 O3 2_664 . . 83.17(15) no
O4 Zn1 O2 4_564 . 2_655 89.55(18) no
O4 Zn1 O2 2_664 . 2_655 89.55(18) no
O3 Zn1 O2 . . 2_655 77.0(3) no
F1 Zn2 O1 2_665 . 2_655 95.1(3) no
F1 Zn2 F3 2_665 . . 88.2(3) no
F2 Zn2 F1 . . 2_665 81.6(2) no
F2 Zn2 O5 . . 4_564 99.2(2) no
F2 Zn2 O1 . . 2_655 87.1(3) no
F2 Zn2 F3 . . . 98.0(3) no
O5 Zn2 F1 4_564 . 2_665 176.7(3) no
O5 Zn2 O1 4_564 . 2_655 88.1(3) no
O5 Zn2 F3 4_564 . . 88.5(3) no
O1 Zn2 F3 2_655 . . 174.3(2) no
O6 Zn2 F1 . . 2_665 92.7(2) no
O6 Zn2 F2 . . . 167.5(3) no
O6 Zn2 O5 . . 4_564 87.1(2) no
O6 Zn2 O1 . . 2_655 82.3(3) no
O6 Zn2 F3 . . . 92.9(3) no
O1 S1 O1 3_655 . . 110.3(6) no
O1 S1 O3 . . . 107.5(3) no
O1 S1 O3 3_655 . . 107.5(3) no
O1 S1 O2 3_655 . . 110.1(4) no
O1 S1 O2 . . . 110.1(4) no
O2 S1 O3 . . . 111.2(5) no
K1 S2 K1 6_665 . . 131.04(5) no
K1 S2 K1 . . 7_655 78.50(6) no
K1 S2 K1 6_665 . 7_655 91.48(4) no
O5 S2 K1 . . . 113.5(3) no
O5 S2 K1 . . 6_665 65.1(3) no
O5 S2 K1 . . 7_655 156.3(3) no
O5 S2 O4 . . . 109.0(4) no
O4 S2 K1 . . . 137.5(3) no
O4 S2 K1 . . 6_665 67.1(3) no
O4 S2 K1 . . 7_655 61.3(2) no
O6 S2 K1 . . 6_665 172.1(3) no
O6 S2 K1 . . 7_655 93.9(3) no
O6 S2 K1 . . . 56.0(3) no
O6 S2 O5 . . . 109.8(4) no
O6 S2 O4 . . . 110.6(4) no
O7 S2 K1 . . 7_655 59.9(3) no
O7 S2 K1 . . . 55.1(3) no
O7 S2 K1 . . 6_665 78.3(3) no
O7 S2 O5 . . . 108.9(4) no
O7 S2 O4 . . . 109.0(3) no
O7 S2 O6 . . . 109.5(4) no
S1 K1 K1 6_655 . 7_645 135.18(7) no
S2 K1 S1 7_645 . 6_655 92.60(7) no
S2 K1 S1 . . 6_655 116.03(8) no
S2 K1 S1 6_664 . 6_655 82.73(6) no
S2 K1 S2 6_664 . . 110.61(6) no
S2 K1 S2 6_664 . 7_645 164.29(8) no
S2 K1 S2 . . 7_645 84.93(7) no
S2 K1 K1 7_645 . 7_645 50.51(4) no
S2 K1 K1 . . 7_645 88.40(6) no
S2 K1 K1 6_664 . 7_645 125.12(5) no
S2 K1 O7 6_664 . 6_664 24.64(10) no
O5 K1 S1 6_664 . 6_655 74.49(12) no
O5 K1 S2 6_664 . . 91.97(12) no
O5 K1 S2 6_664 . 7_645 163.83(13) no
O5 K1 S2 6_664 . 6_664 25.76(11) no
O5 K1 K1 6_664 . 7_645 145.42(12) no
O5 K1 O4 6_664 . 6_664 45.61(14) no
O5 K1 O7 6_664 . 6_664 42.69(15) no
O4 K1 S1 6_664 . 6_655 69.43(11) no
O4 K1 S1 7_645 . 6_655 68.00(11) no
O4 K1 S2 6_664 . 7_645 138.88(11) no
O4 K1 S2 7_645 . 7_645 25.34(10) no
O4 K1 S2 7_645 . 6_664 149.48(12) no
O4 K1 S2 7_645 . . 90.65(13) no
O4 K1 S2 6_664 . 6_664 25.85(10) no
O4 K1 S2 6_664 . . 136.11(11) no
O4 K1 K1 7_645 . 7_645 75.23(10) no
O4 K1 K1 6_664 . 7_645 119.12(11) no
O4 K1 O5 7_645 . 6_664 139.31(16) no
O4 K1 O4 7_645 . 6_664 127.34(18) no
O4 K1 O7 7_645 . 6_664 167.97(17) no
O4 K1 O7 6_664 . 6_664 42.58(14) no
O1 K1 S1 8 . 6_655 23.27(12) no
O1 K1 S2 8 . 7_645 106.96(14) no
O1 K1 S2 8 . 6_664 73.91(13) no
O1 K1 S2 8 . . 98.42(14) no
O1 K1 K1 8 . 7_645 156.04(13) no
O1 K1 O5 8 . 6_664 57.74(16) no
O1 K1 O4 8 . 7_645 81.72(17) no
O1 K1 O4 8 . 6_664 70.64(17) no
O1 K1 O7 8 . 7_645 122.62(19) no
O1 K1 O7 8 . 6_664 97.72(16) no
F3 K1 S1 7_645 . 6_655 83.30(15) no
F3 K1 S2 7_645 . 7_645 72.04(13) no
F3 K1 S2 7_645 . 6_664 92.48(14) no
F3 K1 S2 7_645 . . 150.91(15) no
F3 K1 K1 7_645 . 7_645 63.34(13) no
F3 K1 O5 7_645 . 6_664 115.00(18) no
F3 K1 O4 7_645 . 6_664 69.40(17) no
F3 K1 O4 7_645 . 7_645 76.20(17) no
F3 K1 O1 7_645 . 8 105.04(19) no
F3 K1 O7 7_645 . 6_664 92.44(17) no
F3 K1 O7 7_645 . 7_645 87.35(19) no
O7 K1 S1 7_645 . 6_655 114.18(14) no
O7 K1 S1 6_664 . 6_655 107.21(12) no
O7 K1 S2 6_664 . 7_645 153.44(12) no
O7 K1 S2 7_645 . 7_645 24.72(11) no
O7 K1 S2 7_645 . 6_664 162.91(14) no
O7 K1 S2 7_645 . . 65.33(13) no
O7 K1 S2 6_664 . . 101.30(12) no
O7 K1 K1 7_645 . 7_645 40.76(14) no
O7 K1 K1 6_664 . 7_645 103.46(11) no
O7 K1 O5 7_645 . 6_664 157.30(17) no
O7 K1 O4 7_645 . 7_645 46.58(15) no
O7 K1 O4 7_645 . 6_664 156.19(18) no
O7 K1 O7 7_645 . 6_664 138.3(2) no
Zn1 F1 Zn2 . . 4_564 129.69(17) no
Zn1 F1 Zn2 . . 2_664 129.69(17) no
Zn2 F1 Zn2 4_564 . 2_664 95.5(3) no
Zn2 F2 Zn1 3_655 . . 120.2(2) no
Zn2 F2 Zn1 . . . 120.2(2) no
Zn2 F2 Zn2 . . 3_655 96.4(3) no
Zn2 O5 K1 4_565 . 6_665 105.4(2) no
Zn2 O5 K1 4_565 . 4_565 102.8(2) no
S2 O5 Zn2 . . 4_565 127.4(3) no
S2 O5 K1 . . 4_565 127.0(3) no
S2 O5 K1 . . 6_665 89.2(3) no
K1 O5 K1 4_565 . 6_665 93.34(17) no
Zn1 O4 K1 2_665 . 6_665 114.5(2) no
Zn1 O4 K1 2_665 . 7_655 121.6(3) no
S2 O4 Zn1 . . 2_665 128.3(3) no
S2 O4 K1 . . 7_655 93.3(3) no
S2 O4 K1 . . 6_665 87.0(3) no
K1 O4 K1 7_655 . 6_665 105.36(16) no
Zn2 O1 K1 2_654 . 8_454 108.2(3) no
S1 O1 Zn2 . . 2_654 127.1(4) no
S1 O1 K1 . . 8_454 103.4(3) no
S1 O3 Zn1 . . . 139.5(5) no
Zn2 F3 K1 . . 7_655 122.0(3) no
S1 O2 Zn1 . . 2_654 119.6(5) no
S2 O6 Zn2 . . . 141.0(4) no
S2 O7 K1 . . 7_655 95.4(3) no
S2 O7 K1 . . 6_665 77.1(3) no
S2 O7 H1 . . . 131.(10) no
K1 O7 K1 7_655 . 6_665 99.63(18) no
K1 O7 H1 7_655 . . 121.(10) no
K1 O7 H1 6_665 . . 65.(10) no

loop_
_geom_bond_atom_site_label_1
_geom_bond_atom_site_label_2
_geom_bond_site_symmetry_1
_geom_bond_site_symmetry_2
_geom_bond_distance
_geom_bond_publ_flag
Zn1 F1 . . 2.087(7) no
Zn1 F2 . . 2.092(7) no
Zn1 O4 . 4_564 2.083(5) no
Zn1 O4 . 2_664 2.083(5) no
Zn1 O3 . . 2.100(7) no
Zn1 O2 . 2_655 2.168(9) no
Zn2 F1 . 2_665 2.098(4) no
Zn2 F2 . . 2.082(5) no
Zn2 O5 . 4_564 2.087(6) no
Zn2 O1 . 2_655 2.118(6) no
Zn2 F3 . . 2.120(6) no
Zn2 O6 . . 2.034(6) no
S1 O1 . 3_655 1.464(6) no
S1 O1 . . 1.464(6) no
S1 O3 . . 1.484(8) no
S1 O2 . . 1.465(9) no
S2 K1 . 6_665 3.397(3) no
S2 K1 . 7_655 3.459(3) no
S2 K1 . . 3.436(3) no
S2 O5 . . 1.476(6) no
S2 O4 . . 1.483(5) no
S2 O6 . . 1.458(6) no
S2 O7 . . 1.453(6) no
K1 K1 . 7_645 4.3625(19) no
K1 O5 . 6_664 3.081(7) no
K1 O4 . 7_645 3.041(6) no
K1 O4 . 6_664 3.133(7) no
K1 O1 . 8 2.972(7) no
K1 F3 . 7_645 2.874(7) no
K1 O7 . 7_645 3.005(7) no
K1 O7 . 6_664 3.413(7) no
O7 H1 . . 0.90(3) no

loop_
_geom_torsion_atom_site_label_1
_geom_torsion_atom_site_label_2
_geom_torsion_atom_site_label_3
_geom_torsion_atom_site_label_4
_geom_torsion_site_symmetry_1
_geom_torsion_site_symmetry_2
_geom_torsion_site_symmetry_3
_geom_torsion_site_symmetry_4
_geom_torsion
_geom_torsion_publ_flag
K1 S2 O5 Zn2 6_665 . . 4_565 108.8(5) no
K1 S2 O5 Zn2 . . . 4_565 -125.2(4) no
K1 S2 O5 Zn2 7_655 . . 4_565 118.2(5) no
K1 S2 O5 K1 . . . 6_665 125.98(12) no
K1 S2 O5 K1 . . . 4_565 32.4(5) no
K1 S2 O5 K1 7_655 . . 4_565 -84.2(7) no
K1 S2 O5 K1 7_655 . . 6_665 9.3(6) no
K1 S2 O5 K1 6_665 . . 4_565 -93.5(4) no
K1 S2 O4 Zn1 6_665 . . 2_665 -119.2(5) no
K1 S2 O4 Zn1 . . . 2_665 114.4(4) no
K1 S2 O4 Zn1 7_655 . . 2_665 135.6(5) no
K1 S2 O4 K1 6_665 . . 7_655 105.23(16) no
K1 S2 O4 K1 . . . 7_655 -21.2(4) no
K1 S2 O4 K1 7_655 . . 6_665 -105.23(16) no
K1 S2 O4 K1 . . . 6_665 -126.4(2) no
K1 S2 O6 Zn2 7_655 . . . -55.1(7) no
K1 S2 O6 Zn2 . . . . -128.4(8) no
K1 S2 O7 K1 7_655 . . 6_665 98.66(17) no
K1 S2 O7 K1 . . . 7_655 97.1(3) no
K1 S2 O7 K1 . . . 6_665 -164.2(2) no
K1 S2 O7 K1 6_665 . . 7_655 -98.66(17) no
O5 S2 O4 Zn1 . . . 2_665 -68.1(5) no
O5 S2 O4 K1 . . . 6_665 51.0(3) no
O5 S2 O4 K1 . . . 7_655 156.3(3) no
O5 S2 O6 Zn2 . . . . 126.0(7) no
O5 S2 O7 K1 . . . 6_665 -58.3(3) no
O5 S2 O7 K1 . . . 7_655 -156.9(3) no
O4 S2 O5 Zn2 . . . 4_565 56.7(5) no
O4 S2 O5 K1 . . . 4_565 -145.7(4) no
O4 S2 O5 K1 . . . 6_665 -52.2(3) no
O4 S2 O6 Zn2 . . . . 5.7(9) no
O4 S2 O7 K1 . . . 6_665 60.5(3) no
O4 S2 O7 K1 . . . 7_655 -38.1(4) no
O1 S1 O1 Zn2 3_655 . . 2_654 -43.8(9) no
O1 S1 O1 K1 3_655 . . 8_454 -169.4(2) no
O1 S1 O3 Zn1 . . . . -120.6(3) no
O1 S1 O3 Zn1 3_655 . . . 120.6(3) no
O1 S1 O2 Zn1 3_655 . . 2_654 60.9(3) no
O1 S1 O2 Zn1 . . . 2_654 -60.9(3) no
O3 S1 O1 Zn2 . . . 2_654 -160.7(5) no
O3 S1 O1 K1 . . . 8_454 73.7(4) no
O3 S1 O2 Zn1 . . . 2_654 180.0() no
O2 S1 O1 Zn2 . . . 2_654 78.0(6) no
O2 S1 O1 K1 . . . 8_454 -47.6(5) no
O2 S1 O3 Zn1 . . . . 0.0() no
O6 S2 O5 Zn2 . . . 4_565 -64.6(5) no
O6 S2 O5 K1 . . . 4_565 93.0(5) no
O6 S2 O5 K1 . . . 6_665 -173.4(3) no
O6 S2 O4 Zn1 . . . 2_665 52.7(6) no
O6 S2 O4 K1 . . . 7_655 -83.0(4) no
O6 S2 O4 K1 . . . 6_665 171.8(3) no
O6 S2 O7 K1 . . . 7_655 83.0(3) no
O6 S2 O7 K1 . . . 6_665 -178.3(3) no
O7 S2 O5 Zn2 . . . 4_565 175.5(4) no
O7 S2 O5 K1 . . . 6_665 66.7(3) no
O7 S2 O5 K1 . . . 4_565 -26.9(5) no
O7 S2 O4 Zn1 . . . 2_665 173.1(5) no
O7 S2 O4 K1 . . . 7_655 37.5(4) no
O7 S2 O4 K1 . . . 6_665 -67.7(4) no
O7 S2 O6 Zn2 . . . . -114.5(7) no
